data_4517466
loop_
_publ_author_name
'Parr, Brendan T.'
'Pastor, Richard'
'Sellers, Benjamin D.'
'Pei, Zhonghua'
'Jaipuri, Firoz A.'
'Castanedo, Georgette M.'
'Gazzard, Lewis'
'Kumar, Sanjeev'
'Li, Xiaokai'
'Liu, Wen'
'Mendonca, Rohan'
'Pavana, Roheeth K.'
'Potturi, Hima'
'Shao, Cheng'
'Velvadapu, Venkata'
'Waldo, Jesse P.'
'Wu, Guosheng'
'Yuen, Po-wai'
'Zhang, Zuhui'
'Zhang, Yamin'
'Harris, Seth F.'
'Oh, Angela J.'
'DiPasquale, Antonio'
'Dement, Kevin'
'La, Hank'
'Goon, Leanne'
'Gustafson, Amy'
'VanderPorten, Erica C.'
'Mautino, Mario R.'
'Liu, Yichin'

_publ_section_title
;
 Implementation of the CYP Index for the Design of Selective
 Tryptophan-2,3-dioxygenase Inhibitors
;
_journal_name_full 'ACS Medicinal Chemistry Letters'
_journal_paper_doi 10.1021/acsmedchemlett.0c00004
_journal_year 2020
_chemical_absolute_configuration ad
_chemical_formula_sum 'C19 H17 N3 O'
_chemical_formula_weight 303.35
_chemical_name_common ent-22
_chemical_name_systematic ent-22
_space_group.centring_type primitive

_space_group_crystal_system orthorhombic
_space_group_IT_number 19
_space_group_name_Hall 'P 2ac 2ab'
_space_group_name_H-M_alt 'P 21 21 21'
_atom_sites_solution_hydrogens geom
_atom_sites_solution_primary iterative
_atom_sites_solution_secondary difmap
_audit_creation_method SHELXL-2014/7
_cell_angle_alpha 90
_cell_angle_beta 90
_cell_angle_gamma 90
_cell_formula_units_Z 4
_cell_length_a 5.3519(2)
_cell_length_b 10.5670(4)
_cell_length_c 26.7767(11)
_cell_measurement_reflns_used 9888
_cell_measurement_temperature 100(2)
_cell_measurement_theta_max 68.31
_cell_measurement_theta_min 3.30
_cell_volume 1514.32(10)
_computing_cell_refinement 'Bruker SAINT'
_computing_data_collection 'Bruker APEX2'
_computing_data_reduction 'Bruker SAINT'
_computing_molecular_graphics ORTEP-32
_computing_publication_material WinGX
_computing_structure_refinement SHELXL-2014
_computing_structure_solution SHELXT-2014
_diffrn_ambient_temperature 100(2)
_diffrn_detector_area_resol_mean 8.366
_diffrn_measured_fraction_theta_full 0.996
_diffrn_measured_fraction_theta_max 0.995
_diffrn_measurement_device_type 'Bruker APEX-II CCD'
_diffrn_measurement_method '\f and \w scans'
_diffrn_radiation_type CuK\a
_diffrn_radiation_wavelength 1.54178
_diffrn_reflns_av_R_equivalents 0.0482
_diffrn_reflns_av_unetI/netI 0.0285
_diffrn_reflns_Laue_measured_fraction_full 0.996
_diffrn_reflns_Laue_measured_fraction_max 0.995
_diffrn_reflns_limit_h_max 6
_diffrn_reflns_limit_h_min -6
_diffrn_reflns_limit_k_max 12
_diffrn_reflns_limit_k_min -11
_diffrn_reflns_limit_l_max 32
_diffrn_reflns_limit_l_min -32
_diffrn_reflns_number 20046
_diffrn_reflns_point_group_measured_fraction_full 0.997
_diffrn_reflns_point_group_measured_fraction_max 0.994
_diffrn_reflns_theta_full 67.000
_diffrn_reflns_theta_max 68.304
_diffrn_reflns_theta_min 3.301
_diffrn_source 'microfocus rotating anode'
_exptl_absorpt_coefficient_mu 0.672
_exptl_absorpt_correction_T_max 0.929
_exptl_absorpt_correction_T_min 0.845
_exptl_absorpt_correction_type multi-scan
_exptl_absorpt_process_details SADABS
_exptl_crystal_colour yellow
_exptl_crystal_density_diffrn 1.331
_exptl_crystal_description plate
_exptl_crystal_F_000 640
_exptl_crystal_size_max 0.090
_exptl_crystal_size_mid 0.070
_exptl_crystal_size_min 0.050
_refine_diff_density_max 0.251
_refine_diff_density_min -0.258
_refine_diff_density_rms 0.041
_refine_ls_abs_structure_details
; 
 Flack x determined using 1037 quotients [(I+)-(I-)]/[(I+)+(I-)] 
 (Parsons, Flack and Wagner, Acta Cryst. B69 (2013) 249-259). 
;
_refine_ls_abs_structure_Flack -0.09(9)
_refine_ls_extinction_method none
_refine_ls_goodness_of_fit_ref 1.079
_refine_ls_hydrogen_treatment constr
_refine_ls_matrix_type full
_refine_ls_number_parameters 209
_refine_ls_number_reflns 2772
_refine_ls_number_restraints 0
_refine_ls_restrained_S_all 1.079
_refine_ls_R_factor_all 0.0424
_refine_ls_R_factor_gt 0.0408
_refine_ls_shift/su_max 0.000
_refine_ls_shift/su_mean 0.000
_refine_ls_structure_factor_coef Fsqd
_refine_ls_weighting_details 'w=1/[\s^2^(Fo^2^)+(0.0351P)^2^+0.7304P] where P=(Fo^2^+2Fc^2^)/3'
_refine_ls_weighting_scheme calc
_refine_ls_wR_factor_gt 0.0951
_refine_ls_wR_factor_ref 0.0961
_reflns_Friedel_coverage 0.682
_reflns_Friedel_fraction_full 0.998
_reflns_Friedel_fraction_max 0.993
_reflns_number_gt 2669
_reflns_number_total 2772
_reflns_threshold_expression 'I > 2\s(I)'
_cod_data_source_file ml0c00004_si_010.cif
_cod_data_source_block ent22
_cod_database_code 4517466
_shelx_shelxl_version_number 2014/7
_shelx_space_group_comment
; 
The symmetry employed for this shelxl refinement is uniquely defined 
by the following loop, which should always be used as a source of 
symmetry information in preference to the above space-group names. 
They are only intended as comments. 
;
_shelx_estimated_absorpt_t_min 0.942
_shelx_estimated_absorpt_t_max 0.967

loop_
_space_group_symop_operation_xyz
'x, y, z'
'-x+1/2, -y, z+1/2'
'-x, y+1/2, -z+1/2'
'x+1/2, -y+1/2, -z'

loop_
_atom_site_label
_atom_site_type_symbol
_atom_site_fract_x
_atom_site_fract_y
_atom_site_fract_z
_atom_site_U_iso_or_equiv
_atom_site_adp_type
_atom_site_occupancy
_atom_site_site_symmetry_order
_atom_site_calc_flag
_atom_site_refinement_flags_posn
_atom_site_refinement_flags_adp
_atom_site_refinement_flags_occupancy
_atom_site_disorder_assembly
_atom_site_disorder_group
C1 C 0.1682(5) 0.4753(2) 0.58883(8) 0.0227(5) Uani 1 1 d . . . . .
H1 H -0.0130 0.4647 0.5807 0.027 Uiso 1 1 calc R U . . .
C2 C 0.2901(5) 0.3468(2) 0.59636(9) 0.0248(5) Uani 1 1 d . . . . .
C3 C 0.2359(6) 0.2559(2) 0.63210(9) 0.0319(6) Uani 1 1 d . . . . .
H3 H 0.1010 0.2671 0.6547 0.038 Uiso 1 1 calc R U . . .
C4 C 0.3843(7) 0.1479(3) 0.63395(10) 0.0404(7) Uani 1 1 d . . . . .
H4 H 0.3497 0.0845 0.6581 0.048 Uiso 1 1 calc R U . . .
C5 C 0.5828(6) 0.1313(3) 0.60095(10) 0.0408(7) Uani 1 1 d . . . . .
H5 H 0.6820 0.0569 0.6031 0.049 Uiso 1 1 calc R U . . .
C6 C 0.6374(5) 0.2215(3) 0.56511(10) 0.0339(6) Uani 1 1 d . . . . .
H6 H 0.7729 0.2102 0.5426 0.041 Uiso 1 1 calc R U . . .
C7 C 0.4891(5) 0.3291(2) 0.56292(9) 0.0252(5) Uani 1 1 d . . . . .
C8 C 0.4965(5) 0.4383(2) 0.52977(9) 0.0239(5) Uani 1 1 d . . . . .
C9 C 0.5967(5) 0.4906(3) 0.48733(9) 0.0277(6) Uani 1 1 d . . . . .
H9 H 0.7321 0.4565 0.4687 0.033 Uiso 1 1 calc R U . . .
C10 C 0.2959(5) 0.6137(2) 0.51092(8) 0.0251(5) Uani 1 1 d . . . . .
H10 H 0.1792 0.6814 0.5122 0.030 Uiso 1 1 calc R U . . .
C11 C 0.1996(5) 0.5636(2) 0.63438(8) 0.0232(5) Uani 1 1 d . . . . .
H11 H 0.0777 0.5359 0.6605 0.028 Uiso 1 1 calc R U . . .
C12 C 0.1425(5) 0.7014(2) 0.62154(8) 0.0236(5) Uani 1 1 d . . . . .
H12 H 0.2803 0.7344 0.5999 0.028 Uiso 1 1 calc R U . . .
C13 C 0.1388(5) 0.7778(2) 0.66971(9) 0.0296(6) Uani 1 1 d . . . . .
C14 C -0.0237(10) 0.8752(3) 0.67728(12) 0.0740(15) Uani 1 1 d . . . . .
H14 H -0.1364 0.8995 0.6516 0.089 Uiso 1 1 calc R U . . .
C15 C -0.0238(11) 0.9386(4) 0.72259(13) 0.0871(17) Uani 1 1 d . . . . .
H15 H -0.1365 1.0073 0.7266 0.105 Uiso 1 1 calc R U . . .
C16 C 0.2810(5) 0.8150(3) 0.75258(10) 0.0330(6) Uani 1 1 d . . . . .
H16 H 0.3892 0.7918 0.7792 0.040 Uiso 1 1 calc R U . . .
C17 C 0.3011(5) 0.7470(3) 0.70822(9) 0.0290(6) Uani 1 1 d . . . . .
C18 C 0.4863(7) 0.6417(4) 0.70314(14) 0.0699(13) Uani 1 1 d . . . . .
H18A H 0.4731 0.5872 0.7331 0.084 Uiso 1 1 calc R U . . .
H18B H 0.6560 0.6790 0.7031 0.084 Uiso 1 1 calc R U . . .
C19 C 0.4615(5) 0.5587(3) 0.65750(9) 0.0274(6) Uani 1 1 d . . . . .
H19A H 0.5005 0.4702 0.6668 0.033 Uiso 1 1 calc R U . . .
H19B H 0.5853 0.5859 0.6322 0.033 Uiso 1 1 calc R U . . .
N1 N 0.4704(4) 0.6001(2) 0.47600(7) 0.0275(5) Uani 1 1 d . . . . .
N2 N 0.3072(4) 0.51886(19) 0.54421(7) 0.0223(4) Uani 1 1 d . . . . .
N3 N 0.1238(6) 0.9092(2) 0.76078(9) 0.0486(7) Uani 1 1 d . . . . .
O1 O -0.0849(3) 0.71202(18) 0.59489(6) 0.0291(4) Uani 1 1 d . . . . .
H1A H -0.0742 0.7715 0.5742 0.044 Uiso 1 1 calc R U . . .

loop_
_atom_site_aniso_label
_atom_site_aniso_U_11
_atom_site_aniso_U_22
_atom_site_aniso_U_33
_atom_site_aniso_U_23
_atom_site_aniso_U_13
_atom_site_aniso_U_12
C1 0.0234(12) 0.0243(13) 0.0205(11) 0.0022(9) 0.0020(9) -0.0026(10)
C2 0.0287(13) 0.0217(12) 0.0239(11) -0.0003(9) -0.0050(10) -0.0046(11)
C3 0.0451(17) 0.0247(13) 0.0258(12) 0.0022(10) -0.0084(11) -0.0067(12)
C4 0.068(2) 0.0233(14) 0.0304(14) 0.0023(11) -0.0176(14) -0.0073(14)
C5 0.060(2) 0.0234(15) 0.0387(15) -0.0056(12) -0.0227(15) 0.0102(13)
C6 0.0395(16) 0.0277(15) 0.0345(13) -0.0084(11) -0.0111(12) 0.0077(12)
C7 0.0264(12) 0.0230(13) 0.0262(12) -0.0028(9) -0.0073(10) -0.0027(11)
C8 0.0219(12) 0.0249(13) 0.0250(11) -0.0056(9) -0.0014(9) -0.0001(11)
C9 0.0262(13) 0.0304(14) 0.0267(12) -0.0057(10) 0.0045(10) -0.0022(11)
C10 0.0301(13) 0.0240(13) 0.0210(11) 0.0008(9) 0.0012(10) -0.0014(10)
C11 0.0258(12) 0.0254(13) 0.0183(11) 0.0020(9) 0.0022(9) -0.0032(11)
C12 0.0254(13) 0.0260(13) 0.0194(10) 0.0031(9) 0.0017(9) -0.0023(11)
C13 0.0450(16) 0.0211(13) 0.0228(11) 0.0040(10) 0.0031(11) -0.0079(12)
C14 0.142(4) 0.043(2) 0.0366(17) -0.0106(14) -0.030(2) 0.050(2)
C15 0.155(5) 0.057(2) 0.050(2) -0.0244(18) -0.034(3) 0.064(3)
C16 0.0368(15) 0.0351(16) 0.0270(12) -0.0038(11) 0.0017(11) -0.0066(12)
C17 0.0252(13) 0.0328(14) 0.0289(12) -0.0045(11) 0.0043(10) -0.0068(12)
C18 0.0387(18) 0.103(3) 0.068(2) -0.058(2) -0.0236(17) 0.028(2)
C19 0.0299(13) 0.0284(14) 0.0240(12) 0.0003(10) -0.0016(10) -0.0011(11)
N1 0.0318(12) 0.0262(12) 0.0246(10) -0.0009(8) 0.0047(9) -0.0033(10)
N2 0.0232(10) 0.0232(11) 0.0204(9) 0.0001(8) 0.0010(8) -0.0005(9)
N3 0.074(2) 0.0388(15) 0.0329(12) -0.0103(11) -0.0025(13) 0.0125(15)
O1 0.0272(9) 0.0312(11) 0.0290(9) 0.0032(7) -0.0014(7) 0.0025(8)

loop_
_atom_type_symbol
_atom_type_description
_atom_type_scat_dispersion_real
_atom_type_scat_dispersion_imag
_atom_type_scat_source
C C 0.0181 0.0091 'International Tables Vol C Tables 4.2.6.8 and 6.1.1.4'
H H 0.0000 0.0000 'International Tables Vol C Tables 4.2.6.8 and 6.1.1.4'
N N 0.0311 0.0180 'International Tables Vol C Tables 4.2.6.8 and 6.1.1.4'
O O 0.0492 0.0322 'International Tables Vol C Tables 4.2.6.8 and 6.1.1.4'

loop_
_geom_angle_atom_site_label_1
_geom_angle_atom_site_label_2
_geom_angle_atom_site_label_3
_geom_angle
_geom_angle_site_symmetry_1
_geom_angle_site_symmetry_3
_geom_angle_publ_flag
N2 C1 C2 99.72(18) . . ?
N2 C1 C11 113.25(19) . . ?
C2 C1 C11 112.82(19) . . ?
N2 C1 H1 110.2 . . ?
C2 C1 H1 110.2 . . ?
C11 C1 H1 110.2 . . ?
C3 C2 C7 120.4(2) . . ?
C3 C2 C1 128.3(2) . . ?
C7 C2 C1 111.1(2) . . ?
C2 C3 C4 118.2(3) . . ?
C2 C3 H3 120.9 . . ?
C4 C3 H3 120.9 . . ?
C3 C4 C5 121.1(3) . . ?
C3 C4 H4 119.5 . . ?
C5 C4 H4 119.5 . . ?
C6 C5 C4 120.9(3) . . ?
C6 C5 H5 119.5 . . ?
C4 C5 H5 119.5 . . ?
C5 C6 C7 118.2(3) . . ?
C5 C6 H6 120.9 . . ?
C7 C6 H6 120.9 . . ?
C6 C7 C2 121.1(2) . . ?
C6 C7 C8 131.2(2) . . ?
C2 C7 C8 107.7(2) . . ?
C9 C8 N2 105.7(2) . . ?
C9 C8 C7 146.5(2) . . ?
N2 C8 C7 107.4(2) . . ?
C8 C9 N1 109.2(2) . . ?
C8 C9 H9 125.4 . . ?
N1 C9 H9 125.4 . . ?
N1 C10 N2 110.8(2) . . ?
N1 C10 H10 124.6 . . ?
N2 C10 H10 124.6 . . ?
C12 C11 C19 107.8(2) . . ?
C12 C11 C1 112.10(18) . . ?
C19 C11 C1 113.5(2) . . ?
C12 C11 H11 107.7 . . ?
C19 C11 H11 107.7 . . ?
C1 C11 H11 107.7 . . ?
O1 C12 C13 112.0(2) . . ?
O1 C12 C11 111.2(2) . . ?
C13 C12 C11 108.52(18) . . ?
O1 C12 H12 108.4 . . ?
C13 C12 H12 108.4 . . ?
C11 C12 H12 108.4 . . ?
C14 C13 C17 117.8(2) . . ?
C14 C13 C12 122.3(2) . . ?
C17 C13 C12 119.8(2) . . ?
C13 C14 C15 119.7(3) . . ?
C13 C14 H14 120.1 . . ?
C15 C14 H14 120.1 . . ?
N3 C15 C14 124.1(4) . . ?
N3 C15 H15 118.0 . . ?
C14 C15 H15 118.0 . . ?
N3 C16 C17 125.4(3) . . ?
N3 C16 H16 117.3 . . ?
C17 C16 H16 117.3 . . ?
C13 C17 C16 117.7(3) . . ?
C13 C17 C18 121.5(2) . . ?
C16 C17 C18 120.8(3) . . ?
C17 C18 C19 116.6(3) . . ?
C17 C18 H18A 108.2 . . ?
C19 C18 H18A 108.2 . . ?
C17 C18 H18B 108.2 . . ?
C19 C18 H18B 108.2 . . ?
H18A C18 H18B 107.3 . . ?
C18 C19 C11 112.8(2) . . ?
C18 C19 H19A 109.0 . . ?
C11 C19 H19A 109.0 . . ?
C18 C19 H19B 109.0 . . ?
C11 C19 H19B 109.0 . . ?
H19A C19 H19B 107.8 . . ?
C10 N1 C9 106.4(2) . . ?
C10 N2 C8 107.9(2) . . ?
C10 N2 C1 138.2(2) . . ?
C8 N2 C1 113.80(19) . . ?
C16 N3 C15 115.2(3) . . ?
C12 O1 H1A 109.5 . . ?

loop_
_geom_bond_atom_site_label_1
_geom_bond_atom_site_label_2
_geom_bond_distance
_geom_bond_site_symmetry_2
_geom_bond_publ_flag
C1 N2 1.481(3) . ?
C1 C2 1.520(3) . ?
C1 C11 1.544(3) . ?
C1 H1 1.0000 . ?
C2 C3 1.387(4) . ?
C2 C7 1.404(4) . ?
C3 C4 1.392(4) . ?
C3 H3 0.9500 . ?
C4 C5 1.393(5) . ?
C4 H4 0.9500 . ?
C5 C6 1.384(4) . ?
C5 H5 0.9500 . ?
C6 C7 1.387(4) . ?
C6 H6 0.9500 . ?
C7 C8 1.456(3) . ?
C8 C9 1.373(3) . ?
C8 N2 1.379(3) . ?
C9 N1 1.374(4) . ?
C9 H9 0.9500 . ?
C10 N1 1.329(3) . ?
C10 N2 1.343(3) . ?
C10 H10 0.9500 . ?
C11 C12 1.528(3) . ?
C11 C19 1.533(3) . ?
C11 H11 1.0000 . ?
C12 O1 1.415(3) . ?
C12 C13 1.521(3) . ?
C12 H12 1.0000 . ?
C13 C14 1.363(5) . ?
C13 C17 1.387(4) . ?
C14 C15 1.386(4) . ?
C14 H14 0.9500 . ?
C15 N3 1.329(5) . ?
C15 H15 0.9500 . ?
C16 N3 1.322(4) . ?
C16 C17 1.393(3) . ?
C16 H16 0.9500 . ?
C17 C18 1.496(4) . ?
C18 C19 1.510(4) . ?
C18 H18A 0.9900 . ?
C18 H18B 0.9900 . ?
C19 H19A 0.9900 . ?
C19 H19B 0.9900 . ?
O1 H1A 0.8400 . ?
